data_1565991
loop_
_publ_author_name
'Kumar, Ankit'
'Kumar, Pravin'
'Dhaliwal, A. S.'

_publ_section_title
;
 Structural, morphological properties and phase stabilisation criteria of
 the calcia-zirconia system
;
_journal_issue 5-8
_journal_name_full 'Advances in Applied Ceramics'
_journal_page_first 307
_journal_page_last 318
_journal_paper_doi 10.1080/17436753.2021.1978266
_journal_volume 120
_journal_year 2021
_chemical_formula_sum 'Ca0.16 O1.86 Zr0.86'
_chemical_name_systematic 'Ca0.16 Zr0.86 O1.86'
_space_group_IT_number 225
_space_group_name_Hall '-F 4 2 3'
_space_group_name_H-M_alt 'F m -3 m'
_symmetry_space_group_name_Hall '-F 4 2 3'
_symmetry_space_group_name_H-M 'F m -3 m'
_cell_angle_alpha 90
_cell_angle_beta 90
_cell_angle_gamma 90
_cell_formula_units_Z 4
_cell_length_a 5.13178534
_cell_length_b 5.13178534
_cell_length_c 5.13178534
_cell_volume 135.147
_cod_data_source_file Ca0.16Zr0.84O1.84_CIF.cif
_cod_data_source_block /var/www/html/cod/tmp/uploads/1642417806.2062-47AE698E48A0FB74.cif
_cod_original_cell_volume 135.1467
_cod_database_code 1565991

loop_
_symmetry_equiv_pos_as_xyz
'x, y, z '
'-x, -y, z '
'-x, -z, -y '
'-x, -z, y '
'-x, z, -y '
'-x, z, y '
'-x, y, -z '
'-x, y, z '
'-y, -x, -z '
'-y, -x, z '
'-y, -z, -x '
'-y, -z, x '
'-y, z, -x '
'-y, z, x '
'-y, x, -z '
'-y, x, z '
'-z, -x, -y '
'-z, -x, y '
'-z, -y, -x '
'-z, -y, x '
'-z, y, -x '
'-z, y, x '
'-z, x, -y '
'-z, x, y '
'z, -x, -y '
'z, -x, y '
'z, -y, -x '
'z, -y, x '
'z, y, -x '
'z, y, x '
'z, x, -y '
'z, x, y '
'y, -x, -z '
'y, -x, z '
'y, -z, -x '
'y, -z, x '
'y, z, -x '
'y, z, x '
'y, x, -z '
'y, x, z '
'x, -y, -z '
'x, -y, z '
'x, -z, -y '
'x, -z, y '
'x, z, -y '
'x, z, y '
'x, y, -z '
'-x, -y, -z '
'x+1/2, y+1/2, z '
'-x+1/2, -y+1/2, z '
'-x+1/2, -z+1/2, -y '
'-x+1/2, -z+1/2, y '
'-x+1/2, z+1/2, -y '
'-x+1/2, z+1/2, y '
'-x+1/2, y+1/2, -z '
'-x+1/2, y+1/2, z '
'-y+1/2, -x+1/2, -z '
'-y+1/2, -x+1/2, z '
'-y+1/2, -z+1/2, -x '
'-y+1/2, -z+1/2, x '
'-y+1/2, z+1/2, -x '
'-y+1/2, z+1/2, x '
'-y+1/2, x+1/2, -z '
'-y+1/2, x+1/2, z '
'-z+1/2, -x+1/2, -y '
'-z+1/2, -x+1/2, y '
'-z+1/2, -y+1/2, -x '
'-z+1/2, -y+1/2, x '
'-z+1/2, y+1/2, -x '
'-z+1/2, y+1/2, x '
'-z+1/2, x+1/2, -y '
'-z+1/2, x+1/2, y '
'z+1/2, -x+1/2, -y '
'z+1/2, -x+1/2, y '
'z+1/2, -y+1/2, -x '
'z+1/2, -y+1/2, x '
'z+1/2, y+1/2, -x '
'z+1/2, y+1/2, x '
'z+1/2, x+1/2, -y '
'z+1/2, x+1/2, y '
'y+1/2, -x+1/2, -z '
'y+1/2, -x+1/2, z '
'y+1/2, -z+1/2, -x '
'y+1/2, -z+1/2, x '
'y+1/2, z+1/2, -x '
'y+1/2, z+1/2, x '
'y+1/2, x+1/2, -z '
'y+1/2, x+1/2, z '
'x+1/2, -y+1/2, -z '
'x+1/2, -y+1/2, z '
'x+1/2, -z+1/2, -y '
'x+1/2, -z+1/2, y '
'x+1/2, z+1/2, -y '
'x+1/2, z+1/2, y '
'x+1/2, y+1/2, -z '
'-x+1/2, -y+1/2, -z '
'x+1/2, y, z+1/2 '
'-x+1/2, -y, z+1/2 '
'-x+1/2, -z, -y+1/2 '
'-x+1/2, -z, y+1/2 '
'-x+1/2, z, -y+1/2 '
'-x+1/2, z, y+1/2 '
'-x+1/2, y, -z+1/2 '
'-x+1/2, y, z+1/2 '
'-y+1/2, -x, -z+1/2 '
'-y+1/2, -x, z+1/2 '
'-y+1/2, -z, -x+1/2 '
'-y+1/2, -z, x+1/2 '
'-y+1/2, z, -x+1/2 '
'-y+1/2, z, x+1/2 '
'-y+1/2, x, -z+1/2 '
'-y+1/2, x, z+1/2 '
'-z+1/2, -x, -y+1/2 '
'-z+1/2, -x, y+1/2 '
'-z+1/2, -y, -x+1/2 '
'-z+1/2, -y, x+1/2 '
'-z+1/2, y, -x+1/2 '
'-z+1/2, y, x+1/2 '
'-z+1/2, x, -y+1/2 '
'-z+1/2, x, y+1/2 '
'z+1/2, -x, -y+1/2 '
'z+1/2, -x, y+1/2 '
'z+1/2, -y, -x+1/2 '
'z+1/2, -y, x+1/2 '
'z+1/2, y, -x+1/2 '
'z+1/2, y, x+1/2 '
'z+1/2, x, -y+1/2 '
'z+1/2, x, y+1/2 '
'y+1/2, -x, -z+1/2 '
'y+1/2, -x, z+1/2 '
'y+1/2, -z, -x+1/2 '
'y+1/2, -z, x+1/2 '
'y+1/2, z, -x+1/2 '
'y+1/2, z, x+1/2 '
'y+1/2, x, -z+1/2 '
'y+1/2, x, z+1/2 '
'x+1/2, -y, -z+1/2 '
'x+1/2, -y, z+1/2 '
'x+1/2, -z, -y+1/2 '
'x+1/2, -z, y+1/2 '
'x+1/2, z, -y+1/2 '
'x+1/2, z, y+1/2 '
'x+1/2, y, -z+1/2 '
'-x+1/2, -y, -z+1/2 '
'x, y+1/2, z+1/2 '
'-x, -y+1/2, z+1/2 '
'-x, -z+1/2, -y+1/2 '
'-x, -z+1/2, y+1/2 '
'-x, z+1/2, -y+1/2 '
'-x, z+1/2, y+1/2 '
'-x, y+1/2, -z+1/2 '
'-x, y+1/2, z+1/2 '
'-y, -x+1/2, -z+1/2 '
'-y, -x+1/2, z+1/2 '
'-y, -z+1/2, -x+1/2 '
'-y, -z+1/2, x+1/2 '
'-y, z+1/2, -x+1/2 '
'-y, z+1/2, x+1/2 '
'-y, x+1/2, -z+1/2 '
'-y, x+1/2, z+1/2 '
'-z, -x+1/2, -y+1/2 '
'-z, -x+1/2, y+1/2 '
'-z, -y+1/2, -x+1/2 '
'-z, -y+1/2, x+1/2 '
'-z, y+1/2, -x+1/2 '
'-z, y+1/2, x+1/2 '
'-z, x+1/2, -y+1/2 '
'-z, x+1/2, y+1/2 '
'z, -x+1/2, -y+1/2 '
'z, -x+1/2, y+1/2 '
'z, -y+1/2, -x+1/2 '
'z, -y+1/2, x+1/2 '
'z, y+1/2, -x+1/2 '
'z, y+1/2, x+1/2 '
'z, x+1/2, -y+1/2 '
'z, x+1/2, y+1/2 '
'y, -x+1/2, -z+1/2 '
'y, -x+1/2, z+1/2 '
'y, -z+1/2, -x+1/2 '
'y, -z+1/2, x+1/2 '
'y, z+1/2, -x+1/2 '
'y, z+1/2, x+1/2 '
'y, x+1/2, -z+1/2 '
'y, x+1/2, z+1/2 '
'x, -y+1/2, -z+1/2 '
'x, -y+1/2, z+1/2 '
'x, -z+1/2, -y+1/2 '
'x, -z+1/2, y+1/2 '
'x, z+1/2, -y+1/2 '
'x, z+1/2, y+1/2 '
'x, y+1/2, -z+1/2 '
'-x, -y+1/2, -z+1/2 '

loop_
_atom_site_label
_atom_site_type_symbol
_atom_site_fract_x
_atom_site_fract_y
_atom_site_fract_z
_atom_site_occupancy
_atom_site_U_iso_or_equiv
O1 O-2 0.25 0.25 0.25 0.925 0.0
Zr1 Zr+4 0 0 0 0.84 0.0
Ca1 Ca+2 0 0 0 0.16 0.0
